data_2001061
loop_
_publ_author_name
'Suzuki, K.'
'Minami, H.'
'Yamagata, Y.'
'Fujii, S.'
'Tomita, K.'
'Asfari, Z.'
'Vicens, J.'

_publ_section_title
;
 Structure of <i>p</i>-<i>tert</i>-butylhexahomotrioxacalix[3]arene
;
_journal_issue 2
_journal_name_full 'Acta Crystallographica Section C'
_journal_page_first 350
_journal_page_last 352
_journal_paper_doi 10.1107/S0108270191010399
_journal_volume 48
_journal_year 1992
_chemical_formula_sum 'C36 H54 O6'
_chemical_formula_weight 582.8
_space_group_IT_number 62
_space_group_name_Hall '-P 2ac 2n'
_space_group_name_H-M_alt 'P n m a'
_symmetry_cell_setting orthorhombic
_symmetry_space_group_name_Hall '-P 2ac 2n'
_symmetry_space_group_name_H-M 'P n m a'
_cell_angle_alpha 90
_cell_angle_beta 90
_cell_angle_gamma 90
_cell_formula_units_Z 4
_cell_length_a 9.3480(10)
_cell_length_b 16.604(2)
_cell_length_c 21.992(3)
_cell_volume 3413.5(7)
_diffrn_radiation_type Cu
_diffrn_radiation_wavelength 1.54178
_exptl_absorpt_coefficient_mu 0.56
_exptl_crystal_density_diffrn 1.13
_exptl_crystal_F_000 1056
_cod_data_source_file as0508.cif
_cod_data_source_block as0508a
_cod_depositor_comments
;
 Adding the _atom_site_type_symbol data item.

 Antanas Vaitkus,
 2017-01-17
;
_cod_original_cell_volume 3413.5(8)
_cod_database_code 2001061

loop_
_space_group_symop_id
_space_group_symop_operation_xyz
1 x,y,z
2 -x+1/2,-y,z+1/2
3 x+1/2,-y+1/2,-z+1/2
4 -x,y+1/2,-z
5 -x,-y,-z
6 x+1/2,y,-z+1/2
7 -x+1/2,y+1/2,z+1/2
8 x,-y+1/2,z

loop_
_atom_site_label
_atom_site_type_symbol
_atom_site_fract_x
_atom_site_fract_y
_atom_site_fract_z
O(A) O .6668(2) .0935(12) .4027(9)
O(C) O .9584(3) .2500 .2448(15)
O(1A) O .9309(2) .1573(13) .3514(10)
C(1A) C .8934(3) .1009(2) .3087(14)
C(2A) C .8096(3) .0359(2) .3253(14)
C(3A) C .7716(3) -.0189(2) .2811(15)
C(4A) C .8153(3) -.0129(2) .2210(15)
C(5A) C .9036(3) .0518(2) .2077(15)
C(6A) C .9447(3) .1085(2) .2499(16)
C(7A) C .7598(4) .0274(2) .3894(14)
C(8A) C .6306(4) .0999(2) .4651(15)
C(9A) C .7682(4) -.0716(2) .1711(2)
C(10A) C .8964(5) -.1146(3) .1448(2)
C(11A) C .6553(6) -.1305(3) .1940(2)
C(12A) C .6983(5) -.0220(3) .1188(2)
C(13A) C 1.0372(4) .1783(2) .2327(2)
O(1B) O .7585(3) .2500 .4425(14)
C(1B) C .6196(4) .2500 .4633(2)
C(2B) C .5524(3) .1777(2) .4745(13)
C(3B) C .4116(3) .1794(2) .4954(14)
C(4B) C .3377(5) .2500 .5060(2)
C(9B) C .1836(5) .2500 .5311(2)
C(10B) C .1008(4) .1767(3) .5096(2)
C(11B) C .1939(7) .2500 .6013(3)
HA H .86801 .16653 .36669
H1A' H .92478 .20563 .33006
H3A H .71130 -.06028 .29287
H5A H .93705 .06063 .16742
H7A1 H .84235 .03032 .41659
H7A2 H .71065 -.02671 .39584
H8A1 H .57218 .05618 .47637
H8A2 H .71879 .09652 .48908
H10A1 H .91629 -.14471 .17625
H10A2 H .87178 -.15700 .11041
H10A3 H .97176 -.07887 .12523
H11A1 H .57721 -.09845 .20345
H11A2 H .63174 -.16220 .16045
H11A3 H .72375 -.17054 .22723
H12A1 H .78750 .02099 .10252
H12A2 H .65859 -.06178 .08525
H12A3 H .60897 .01595 .13817
H13A1 H 1.07099 .17595 .19063
H13A2 H 1.12262 .17958 .25482
H1B H .76234 .21070 .41609
H3B H .37020 .12805 .50215
H10B1 H .13708 .13236 .52653
H10B2 H .00962 .18181 .52692
H10B3 H .11698 .18117 .46393

loop_
_geom_bond_atom_site_label_1
_geom_bond_atom_site_label_2
_geom_bond_distance
O(A) C(7A) 1.431(4)
O(A) C(8A) 1.475(4)
O(1A) C(1A) 1.399(4)
O(C) C(13A) 1.425(5)
C(1A) C(2A) 1.386(5)
C(1A) C(6A) 1.445(5)
C(2A) C(3A) 1.411(5)
C(2A) C(7A) 1.550(5)
C(3A) C(4A) 1.442(5)
C(4A) C(5A) 1.388(5)
C(4A) C(9A) 1.575(5)
C(5A) C(6A) 1.405(5)
C(6A) C(13A) 1.500(5)
C(8A) C(2B) 1.504(5)
C(9A) C(10A) 1.516(6)
C(9A) C(11A) 1.524(7)
C(9A) C(12A) 1.599(7)
O(1B) C(1B) 1.383(5)
C(1B) C(2B) 1.379(5)
C(4B) C(3B) 1.385(6)
C(4B) C(9B) 1.557(7)
C(3B) C(2B) 1.401(5)
C(9B) C(10B) 1.525(8)
C(9B) C(11B) 1.613(9)
